data_1556018
loop_
_publ_author_name
'Infante, Rebeca'
'Martin-Alvarez, Jose M'
'Andr\'es, Celia'
'Nieto, Javier'

_publ_section_title
;
 Dimethylzinc-Mediated Addition of Phenylacetylene to \a-Diketones
 Catalyzed by Chiral Perhydro-1,3-benzoxazines.
;
_journal_issue 7
_journal_name_full 'Organic letters'
_journal_page_first 1516
_journal_page_last 1519
_journal_paper_doi 10.1021/acs.orglett.7b00252
_journal_volume 19
_journal_year 2017
_chemical_absolute_configuration ad
_chemical_formula_moiety 'C23 H17 Cl O3'
_chemical_formula_sum 'C23 H17 Cl O3'
_chemical_formula_weight 376.82
_space_group_crystal_system monoclinic
_space_group_IT_number 5
_space_group_name_Hall 'C 2y'
_space_group_name_H-M_alt 'C 1 2 1'
_atom_sites_solution_hydrogens geom
_audit_creation_date 2015-11-25
_audit_creation_method
;
Olex2 1.2
(compiled 2015.09.30 svn.r3233 for OlexSys, GUI svn.r5103)
;
_cell_angle_alpha 90
_cell_angle_beta 115.687(7)
_cell_angle_gamma 90
_cell_formula_units_Z 8
_cell_length_a 20.5553(12)
_cell_length_b 9.5675(3)
_cell_length_c 22.2196(14)
_cell_measurement_reflns_used 4507
_cell_measurement_temperature 296(2)
_cell_measurement_theta_max 23.3610
_cell_measurement_theta_min 2.3890
_cell_volume 3937.9(4)
_computing_cell_refinement 'CrysAlisPro 1.171.38.41 (Rigaku OD, 2015)'
_computing_data_collection 'CrysAlisPro 1.171.38.41 (Rigaku OD, 2015)'
_computing_data_reduction 'CrysAlisPro 1.171.38.41 (Rigaku OD, 2015)'
_computing_molecular_graphics 'Olex2 (Dolomanov et al., 2009)'
_computing_publication_material 'Olex2 (Dolomanov et al., 2009)'
_computing_structure_refinement 'ShelXL (Sheldrick, 2015)'
_computing_structure_solution 'ShelXT (Sheldrick, 2015)'
_diffrn_ambient_temperature 296.15
_diffrn_detector 'CCD plate'
_diffrn_detector_area_resol_mean 10.4757
_diffrn_detector_type Atlas
_diffrn_measured_fraction_theta_full 0.999
_diffrn_measured_fraction_theta_max 0.844
_diffrn_measurement_details
;
List of Runs (angles in degrees, time in seconds):

  # Type    Start    End  Width  t~exp~   \w     \q     \k     \f   Frames
--------------------------------------------------------------------------
  1  \w    -20.00  50.00   1.00   85.67    --    9.78 -99.00   0.00   70
  2  \w    -78.00  96.00   1.00   85.67    --    9.78   0.00  30.00  174
;
_diffrn_measurement_device 'four-circle diffractometer'
_diffrn_measurement_device_type 'SuperNova, Dual, Cu at zero, Atlas'
_diffrn_measurement_method '\w scans'
_diffrn_orient_matrix_type 'CrysAlisPro convention (1999,Acta A55,543-557)'
_diffrn_orient_matrix_UB_11 0.0049152000
_diffrn_orient_matrix_UB_12 -0.0201723000
_diffrn_orient_matrix_UB_13 -0.0284676000
_diffrn_orient_matrix_UB_21 0.0360828000
_diffrn_orient_matrix_UB_22 0.0247366000
_diffrn_orient_matrix_UB_23 0.0154697000
_diffrn_orient_matrix_UB_31 0.0118570000
_diffrn_orient_matrix_UB_32 -0.0669148000
_diffrn_orient_matrix_UB_33 0.0143014000
_diffrn_radiation_monochromator mirror
_diffrn_radiation_probe x-ray
_diffrn_radiation_type MoK\a
_diffrn_radiation_wavelength 0.71073
_diffrn_reflns_av_R_equivalents 0.0273
_diffrn_reflns_av_unetI/netI 0.0552
_diffrn_reflns_Laue_measured_fraction_full 0.999
_diffrn_reflns_Laue_measured_fraction_max 0.844
_diffrn_reflns_limit_h_max 25
_diffrn_reflns_limit_h_min -21
_diffrn_reflns_limit_k_max 11
_diffrn_reflns_limit_k_min -12
_diffrn_reflns_limit_l_max 28
_diffrn_reflns_limit_l_min -29
_diffrn_reflns_number 13426
_diffrn_reflns_point_group_measured_fraction_full 0.985
_diffrn_reflns_point_group_measured_fraction_max 0.781
_diffrn_reflns_theta_full 25.242
_diffrn_reflns_theta_max 29.030
_diffrn_reflns_theta_min 2.034
_diffrn_source 'micro-focus sealed X-ray tube'
_diffrn_source_type 'SuperNova (Mo) X-ray Source'
_exptl_absorpt_coefficient_mu 0.213
_exptl_absorpt_correction_T_max 0.987
_exptl_absorpt_correction_T_min 0.960
_exptl_absorpt_correction_type gaussian
_exptl_absorpt_process_details
;
CrysAlisPro 1.171.38.41 (Rigaku Oxford Diffraction, 2015)
Numerical absorption correction based on gaussian integration over
			a multifaceted crystal model
Empirical absorption correction using spherical harmonics,
 implemented in SCALE3 ABSPACK scaling algorithm.
;
_exptl_crystal_colour colourless
_exptl_crystal_colour_primary colourless
_exptl_crystal_density_diffrn 1.271
_exptl_crystal_description prism
_exptl_crystal_F_000 1568
_exptl_crystal_size_max 0.292
_exptl_crystal_size_mid 0.194
_exptl_crystal_size_min 0.062
_refine_diff_density_max 0.197
_refine_diff_density_min -0.174
_refine_diff_density_rms 0.039
_refine_ls_abs_structure_details
;
 Flack x determined using 1479 quotients [(I+)-(I-)]/[(I+)+(I-)]
 (Parsons, Flack and Wagner, Acta Cryst. B69 (2013) 249-259).
;
_refine_ls_abs_structure_Flack 0.11(4)
_refine_ls_extinction_method none
_refine_ls_goodness_of_fit_ref 1.029
_refine_ls_hydrogen_treatment constr
_refine_ls_matrix_type full
_refine_ls_number_parameters 479
_refine_ls_number_reflns 8208
_refine_ls_number_restraints 49
_refine_ls_restrained_S_all 1.032
_refine_ls_R_factor_all 0.1155
_refine_ls_R_factor_gt 0.0655
_refine_ls_shift/su_max 0.000
_refine_ls_shift/su_mean 0.000
_refine_ls_structure_factor_coef Fsqd
_refine_ls_weighting_details 'w=1/[\s^2^(Fo^2^)+(0.0782P)^2^+1.0868P] where P=(Fo^2^+2Fc^2^)/3'
_refine_ls_weighting_scheme calc
_refine_ls_wR_factor_gt 0.1597
_refine_ls_wR_factor_ref 0.1859
_reflns_Friedel_coverage 0.750
_reflns_Friedel_fraction_full 0.970
_reflns_Friedel_fraction_max 0.710
_reflns_number_gt 4664
_reflns_number_total 8208
_reflns_threshold_expression 'I > 2\s(I)'
_cod_data_source_file ol7b00252_si_001.cif
_cod_data_source_block pclpome
_cod_database_code 1556018
_chemical_oxdiff_formula 'C23 H17 Cl O3'
_shelx_space_group_comment
;
The symmetry employed for this shelxl refinement is uniquely defined
by the following loop, which should always be used as a source of
symmetry information in preference to the above space-group names.
They are only intended as comments.
;
_reflns_odcompleteness_completeness 98.41
_reflns_odcompleteness_iscentric 1
_reflns_odcompleteness_theta 26.32
_olex2_refinement_description
;
1. Fixed Uiso
 At 1.2 times of:
  All C(H) groups
 At 1.5 times of:
  All C(H,H,H) groups, All O(H) groups
2. Rigid bond restraints
 C35, C36, C37, C38, C39, C40
 with sigma for 1-2 distances of 0.01 and sigma for 1-3 distances of 0.01
3. Uiso/Uaniso restraints and constraints
C35 \\sim C36 \\sim C37 \\sim C38 \\sim C39 \\sim C40: within 1.7A with sigma
of 0.04 and sigma for terminal atoms of 0.08
4.a Aromatic/amide H refined with riding coordinates:
 C6(H6), C7(H7), C8(H8), C9(H9), C10(H10), C12(H12), C13(H13), C15(H15),
 C16(H16), C22(H22), C23(H23), C25(H25), C26(H26), C36(H36), C37(H37), C38(H38),
  C39(H39), C40(H40), C42(H42), C43(H43), C45(H45), C46(H46), C52(H52),
 C53(H53), C55(H55), C56(H56)
4.b Fitted hexagon refined as free rotating group:
 C35(C36,C37,C38,C39,C40)
4.c Idealised Me refined as rotating group:
 C27(H27A,H27B,H27C), C57(H57A,H57B,H57C)
4.d Idealised tetrahedral OH refined as rotating group:
 O1(H1), O4(H4)
;
_shelx_shelxl_version_number 2014/7
_olex2_submission_special_instructions 'No special instructions were received'
_oxdiff_exptl_absorpt_empirical_details
;
Empirical correction (ABSPACK) includes:
- Absorption correction using spherical harmonics
- Frame scaling
- Detector area scaling
;
_oxdiff_exptl_absorpt_empirical_full_max 1.230
_oxdiff_exptl_absorpt_empirical_full_min 0.580

loop_
_space_group_symop_operation_xyz
'x, y, z'
'-x, y, -z'
'x+1/2, y+1/2, z'
'-x+1/2, y+1/2, -z'

loop_
_atom_site_label
_atom_site_type_symbol
_atom_site_fract_x
_atom_site_fract_y
_atom_site_fract_z
_atom_site_U_iso_or_equiv
_atom_site_adp_type
_atom_site_occupancy
_atom_site_site_symmetry_order
_atom_site_calc_flag
_atom_site_refinement_flags_posn
_atom_site_refinement_flags_adp
_atom_site_refinement_flags_occupancy
_atom_site_disorder_assembly
_atom_site_disorder_group
Cl1 Cl 0.55155(15) 0.4165(3) 0.72073(10) 0.1270(8) Uani 1 1 d . . . . .
O1 O 0.6611(2) 0.7039(4) 1.0137(3) 0.0818(13) Uani 1 1 d . . . . .
H1 H 0.6301 0.7250 1.0260 0.123 Uiso 1 1 calc GR . . . .
O2 O 0.5869(2) 0.5745(4) 1.0633(2) 0.0766(12) Uani 1 1 d . . . . .
O3 O 0.5811(2) -0.0840(4) 1.0694(2) 0.0813(12) Uani 1 1 d . . . . .
C1 C 0.6671(3) 0.5564(6) 1.0129(3) 0.0599(14) Uani 1 1 d . . . . .
C2 C 0.6189(3) 0.4931(6) 1.0444(3) 0.0574(13) Uani 1 1 d . . . . .
C3 C 0.7419(3) 0.5161(6) 1.0559(3) 0.0663(15) Uani 1 1 d . . . . .
C4 C 0.8015(3) 0.4914(6) 1.0968(3) 0.0645(14) Uani 1 1 d . . . . .
C5 C 0.8723(3) 0.4691(6) 1.1502(3) 0.0623(14) Uani 1 1 d . . . . .
C6 C 0.8914(4) 0.3447(9) 1.1831(4) 0.097(2) Uani 1 1 d . . . . .
H6 H 0.8601 0.2689 1.1691 0.116 Uiso 1 1 calc R . . . .
C7 C 0.9590(5) 0.3319(9) 1.2385(4) 0.109(3) Uani 1 1 d . . . . .
H7 H 0.9720 0.2480 1.2619 0.130 Uiso 1 1 calc R . . . .
C8 C 1.0049(4) 0.4411(12) 1.2577(4) 0.106(3) Uani 1 1 d . . . . .
H8 H 1.0495 0.4318 1.2944 0.127 Uiso 1 1 calc R . . . .
C9 C 0.9872(4) 0.5649(10) 1.2243(4) 0.101(2) Uani 1 1 d . . . . .
H9 H 1.0190 0.6400 1.2382 0.121 Uiso 1 1 calc R . . . .
C10 C 0.9214(3) 0.5770(8) 1.1698(4) 0.0815(18) Uani 1 1 d . . . . .
H10 H 0.9098 0.6600 1.1457 0.098 Uiso 1 1 calc R . . . .
C11 C 0.6388(3) 0.5115(6) 0.9397(3) 0.0608(14) Uani 1 1 d . . . . .
C12 C 0.6835(3) 0.4577(8) 0.9136(4) 0.0796(19) Uani 1 1 d . . . . .
H12 H 0.7319 0.4407 0.9416 0.096 Uiso 1 1 calc R . . . .
C13 C 0.6569(4) 0.4290(9) 0.8459(4) 0.091(2) Uani 1 1 d . . . . .
H13 H 0.6874 0.3959 0.8282 0.109 Uiso 1 1 calc R . . . .
C14 C 0.5856(4) 0.4497(7) 0.8056(3) 0.0819(19) Uani 1 1 d . . . . .
C15 C 0.5393(4) 0.4975(7) 0.8300(3) 0.0788(17) Uani 1 1 d . . . . .
H15 H 0.4904 0.5080 0.8020 0.095 Uiso 1 1 calc R . . . .
C16 C 0.5668(3) 0.5306(6) 0.8979(3) 0.0694(16) Uani 1 1 d . . . . .
H16 H 0.5361 0.5659 0.9149 0.083 Uiso 1 1 calc R . . . .
C21 C 0.6118(3) 0.3396(5) 1.0509(3) 0.0517(12) Uani 1 1 d . . . . .
C22 C 0.6429(3) 0.2382(6) 1.0266(3) 0.0590(13) Uani 1 1 d . . . . .
H22 H 0.6711 0.2650 1.0053 0.071 Uiso 1 1 calc R . . . .
C23 C 0.6319(3) 0.0990(6) 1.0339(3) 0.0629(14) Uani 1 1 d . . . . .
H23 H 0.6535 0.0318 1.0182 0.076 Uiso 1 1 calc R . . . .
C24 C 0.5890(3) 0.0583(5) 1.0641(3) 0.0569(13) Uani 1 1 d . . . . .
C25 C 0.5578(3) 0.1565(5) 1.0888(3) 0.0545(13) Uani 1 1 d . . . . .
H25 H 0.5296 0.1291 1.1101 0.065 Uiso 1 1 calc R . . . .
C26 C 0.5691(3) 0.2958(6) 1.0813(3) 0.0564(13) Uani 1 1 d . . . . .
H26 H 0.5474 0.3625 1.0970 0.068 Uiso 1 1 calc R . . . .
C27 C 0.5349(4) -0.1292(7) 1.0986(4) 0.096(2) Uani 1 1 d . . . . .
H27A H 0.4865 -0.0983 1.0714 0.144 Uiso 1 1 calc GR . . . .
H27B H 0.5514 -0.0901 1.1425 0.144 Uiso 1 1 calc GR . . . .
H27C H 0.5358 -0.2293 1.1014 0.144 Uiso 1 1 calc GR . . . .
Cl2 Cl 0.18350(14) 0.6121(4) 0.24140(12) 0.1531(11) Uani 1 1 d . . . . .
O4 O 0.3618(3) 0.2937(4) 0.5288(3) 0.0910(14) Uani 1 1 d . . . . .
H4 H 0.4038 0.2728 0.5383 0.136 Uiso 1 1 calc GR . . . .
O5 O 0.4816(2) 0.4215(4) 0.5661(2) 0.0717(11) Uani 1 1 d . . . . .
O6 O 0.4945(3) 1.0797(5) 0.5790(3) 0.1121(18) Uani 1 1 d . . . . .
C31 C 0.3550(3) 0.4412(6) 0.5277(3) 0.0720(17) Uani 1 1 d . . . . .
C32 C 0.4329(3) 0.5036(6) 0.5527(3) 0.0602(14) Uani 1 1 d . . . . .
C33 C 0.3262(3) 0.4844(7) 0.5751(4) 0.0788(18) Uani 1 1 d . . . . .
C34 C 0.3092(3) 0.5151(7) 0.6169(4) 0.0785(18) Uani 1 1 d . . . . .
C35 C 0.2920(3) 0.5499(6) 0.6723(2) 0.0850(19) Uani 1 1 d . U . . .
C36 C 0.3139(3) 0.6764(6) 0.7059(3) 0.142(4) Uani 1 1 d G U . . .
H36 H 0.3390 0.7407 0.6926 0.170 Uiso 1 1 calc R . . . .
C37 C 0.2982(4) 0.7068(6) 0.7594(3) 0.148(4) Uani 1 1 d G U . . .
H37 H 0.3129 0.7915 0.7818 0.178 Uiso 1 1 calc R . . . .
C38 C 0.2606(4) 0.6108(8) 0.7793(2) 0.124(3) Uani 1 1 d G U . . .
H38 H 0.2502 0.6312 0.8151 0.149 Uiso 1 1 calc R . . . .
C39 C 0.2387(4) 0.4843(7) 0.7457(3) 0.174(5) Uani 1 1 d G U . . .
H39 H 0.2136 0.4201 0.7590 0.209 Uiso 1 1 calc R . . . .
C40 C 0.2544(4) 0.4539(5) 0.6922(3) 0.146(4) Uani 1 1 d G U . . .
H40 H 0.2398 0.3693 0.6698 0.176 Uiso 1 1 calc R . . . .
C41 C 0.3097(3) 0.4874(7) 0.4564(3) 0.0682(16) Uani 1 1 d . . . . .
C42 C 0.2459(3) 0.5626(8) 0.4360(4) 0.0834(19) Uani 1 1 d . . . . .
H42 H 0.2294 0.5877 0.4674 0.100 Uiso 1 1 calc R . . . .
C43 C 0.2064(4) 0.6011(9) 0.3701(4) 0.097(2) Uani 1 1 d . . . . .
H43 H 0.1633 0.6499 0.3566 0.117 Uiso 1 1 calc R . . . .
C44 C 0.2331(4) 0.5649(10) 0.3254(4) 0.102(2) Uani 1 1 d . . . . .
C45 C 0.2961(4) 0.4925(11) 0.3430(4) 0.110(3) Uani 1 1 d . . . . .
H45 H 0.3126 0.4691 0.3114 0.132 Uiso 1 1 calc R . . . .
C46 C 0.3338(3) 0.4556(8) 0.4082(4) 0.088(2) Uani 1 1 d . . . . .
H46 H 0.3771 0.4076 0.4211 0.106 Uiso 1 1 calc R . . . .
C51 C 0.4457(3) 0.6573(6) 0.5593(3) 0.0585(13) Uani 1 1 d . . . . .
C52 C 0.5169(3) 0.7011(6) 0.5848(3) 0.0612(14) Uani 1 1 d . . . . .
H52 H 0.5533 0.6343 0.5977 0.073 Uiso 1 1 calc R . . . .
C53 C 0.5351(3) 0.8389(6) 0.5916(3) 0.0727(17) Uani 1 1 d . . . . .
H53 H 0.5833 0.8655 0.6086 0.087 Uiso 1 1 calc R . . . .
C54 C 0.4821(4) 0.9377(6) 0.5733(4) 0.0775(18) Uani 1 1 d . . . . .
C55 C 0.4113(4) 0.8985(7) 0.5488(4) 0.085(2) Uani 1 1 d . . . . .
H55 H 0.3755 0.9663 0.5373 0.102 Uiso 1 1 calc R . . . .
C56 C 0.3925(3) 0.7578(6) 0.5410(3) 0.0741(17) Uani 1 1 d . . . . .
H56 H 0.3442 0.7316 0.5236 0.089 Uiso 1 1 calc R . . . .
C57 C 0.5676(5) 1.1241(8) 0.6060(7) 0.159(5) Uani 1 1 d . . . . .
H57A H 0.5885 1.0963 0.5767 0.239 Uiso 1 1 calc GR . . . .
H57B H 0.5940 1.0820 0.6490 0.239 Uiso 1 1 calc GR . . . .
H57C H 0.5697 1.2240 0.6105 0.239 Uiso 1 1 calc GR . . . .

loop_
_atom_site_aniso_label
_atom_site_aniso_U_11
_atom_site_aniso_U_22
_atom_site_aniso_U_33
_atom_site_aniso_U_23
_atom_site_aniso_U_13
_atom_site_aniso_U_12
Cl1 0.161(2) 0.1494(19) 0.0650(11) -0.0006(13) 0.0441(13) -0.0069(16)
O1 0.082(3) 0.060(2) 0.117(4) 0.001(2) 0.057(3) -0.009(2)
O2 0.095(3) 0.054(2) 0.108(3) -0.005(2) 0.069(3) 0.004(2)
O3 0.097(3) 0.055(2) 0.117(4) 0.000(2) 0.070(3) 0.001(2)
C1 0.053(3) 0.058(3) 0.076(4) -0.009(3) 0.035(3) -0.011(2)
C2 0.049(3) 0.065(3) 0.058(3) -0.005(3) 0.024(3) 0.001(3)
C3 0.059(4) 0.068(4) 0.078(4) -0.013(3) 0.036(4) -0.015(3)
C4 0.052(4) 0.077(4) 0.069(4) -0.012(3) 0.029(3) -0.008(3)
C5 0.062(4) 0.067(4) 0.065(4) -0.004(3) 0.034(3) 0.003(3)
C6 0.106(6) 0.095(6) 0.083(5) -0.012(4) 0.036(5) -0.007(4)
C7 0.136(8) 0.095(6) 0.080(5) 0.021(5) 0.033(6) 0.029(6)
C8 0.082(5) 0.144(8) 0.082(5) -0.033(6) 0.027(4) 0.015(6)
C9 0.072(5) 0.109(6) 0.103(6) -0.013(5) 0.021(5) 0.002(4)
C10 0.063(4) 0.084(4) 0.094(5) -0.006(4) 0.031(4) -0.005(4)
C11 0.052(3) 0.065(3) 0.074(4) 0.001(3) 0.036(3) -0.004(3)
C12 0.057(4) 0.108(5) 0.078(4) -0.009(4) 0.034(3) 0.000(3)
C13 0.092(5) 0.110(5) 0.087(5) 0.002(4) 0.054(5) 0.008(4)
C14 0.095(5) 0.090(5) 0.061(4) 0.002(3) 0.035(4) -0.007(4)
C15 0.071(4) 0.090(4) 0.067(4) 0.022(3) 0.022(3) 0.003(3)
C16 0.060(4) 0.081(4) 0.070(4) 0.013(3) 0.030(3) 0.009(3)
C21 0.040(3) 0.058(3) 0.056(3) 0.003(2) 0.019(2) 0.002(2)
C22 0.050(3) 0.069(4) 0.068(4) -0.007(3) 0.035(3) 0.000(3)
C23 0.060(3) 0.061(4) 0.079(4) -0.004(3) 0.041(3) 0.008(3)
C24 0.058(3) 0.052(3) 0.061(3) -0.001(2) 0.026(3) 0.006(2)
C25 0.055(3) 0.064(3) 0.052(3) 0.003(2) 0.030(3) 0.005(2)
C26 0.059(3) 0.057(3) 0.059(3) -0.002(3) 0.030(3) 0.009(2)
C27 0.129(6) 0.062(4) 0.134(7) 0.003(4) 0.093(6) -0.004(4)
Cl2 0.1236(19) 0.214(3) 0.0764(14) 0.0009(17) 0.0012(13) -0.0011(19)
O4 0.093(3) 0.069(3) 0.126(4) 0.002(3) 0.061(3) -0.013(2)
O5 0.065(2) 0.056(2) 0.088(3) -0.001(2) 0.028(2) 0.008(2)
O6 0.120(4) 0.051(3) 0.175(5) 0.007(3) 0.072(4) 0.007(3)
C31 0.068(4) 0.066(4) 0.096(5) 0.003(3) 0.049(4) -0.006(3)
C32 0.062(4) 0.068(4) 0.058(3) 0.004(3) 0.033(3) 0.007(3)
C33 0.077(4) 0.091(4) 0.088(5) 0.019(4) 0.055(4) 0.006(3)
C34 0.074(4) 0.093(5) 0.085(5) 0.014(4) 0.048(4) 0.000(3)
C35 0.080(4) 0.099(5) 0.092(5) 0.026(4) 0.052(4) 0.016(4)
C36 0.188(10) 0.146(8) 0.125(8) -0.028(6) 0.099(7) -0.057(7)
C37 0.196(11) 0.153(8) 0.114(8) -0.029(7) 0.083(7) -0.020(8)
C38 0.140(8) 0.154(8) 0.095(6) 0.027(5) 0.067(6) 0.034(6)
C39 0.267(13) 0.146(8) 0.215(12) 0.005(7) 0.205(11) -0.008(8)
C40 0.214(10) 0.121(7) 0.185(9) -0.010(6) 0.162(9) -0.026(7)
C41 0.046(3) 0.087(4) 0.077(4) -0.012(3) 0.032(3) -0.009(3)
C42 0.055(4) 0.112(5) 0.092(5) -0.004(4) 0.041(4) -0.001(4)
C43 0.063(4) 0.126(6) 0.096(6) 0.003(5) 0.029(4) 0.004(4)
C44 0.077(5) 0.138(7) 0.066(5) -0.003(5) 0.009(4) -0.003(5)
C45 0.072(5) 0.180(9) 0.071(5) -0.024(5) 0.023(4) 0.010(5)
C46 0.056(4) 0.120(6) 0.085(5) -0.013(4) 0.028(4) 0.003(4)
C51 0.062(3) 0.060(3) 0.062(3) 0.006(3) 0.035(3) 0.008(3)
C52 0.063(4) 0.059(3) 0.063(4) 0.006(3) 0.030(3) 0.012(3)
C53 0.068(4) 0.061(4) 0.089(5) 0.001(3) 0.035(3) 0.002(3)
C54 0.091(5) 0.051(4) 0.104(5) 0.001(3) 0.055(4) 0.005(3)
C55 0.086(5) 0.063(4) 0.119(6) 0.013(4) 0.057(5) 0.021(4)
C56 0.065(4) 0.072(4) 0.092(5) 0.005(3) 0.040(4) 0.013(3)
C57 0.119(7) 0.063(4) 0.299(16) 0.000(7) 0.093(9) -0.019(5)

loop_
_atom_type_symbol
_atom_type_description
_atom_type_scat_dispersion_real
_atom_type_scat_dispersion_imag
_atom_type_scat_source
C C 0.0033 0.0016 'International Tables Vol C Tables 4.2.6.8 and 6.1.1.4'
H H 0.0000 0.0000 'International Tables Vol C Tables 4.2.6.8 and 6.1.1.4'
Cl Cl 0.1484 0.1585 'International Tables Vol C Tables 4.2.6.8 and 6.1.1.4'
O O 0.0106 0.0060 'International Tables Vol C Tables 4.2.6.8 and 6.1.1.4'

loop_
_exptl_crystal_face_index_h
_exptl_crystal_face_index_k
_exptl_crystal_face_index_l
_exptl_crystal_face_perp_dist
-5 0 2 0.0971
0 0 1 0.0400
0 0 -1 0.0220
1 5 -5 0.1119
-1 -5 5 0.1139
5 0 -2 0.0971

loop_
_geom_angle_atom_site_label_1
_geom_angle_atom_site_label_2
_geom_angle_atom_site_label_3
_geom_angle
_geom_angle_site_symmetry_1
_geom_angle_site_symmetry_3
C1 O1 H1 109.5 . .
C24 O3 C27 117.5(4) . .
O1 C1 C2 107.7(4) . .
O1 C1 C3 109.1(5) . .
O1 C1 C11 107.3(5) . .
C3 C1 C2 107.2(5) . .
C3 C1 C11 115.2(5) . .
C11 C1 C2 110.1(4) . .
O2 C2 C1 116.9(5) . .
O2 C2 C21 120.8(5) . .
C21 C2 C1 122.3(5) . .
C4 C3 C1 172.1(6) . .
C3 C4 C5 175.1(6) . .
C6 C5 C4 121.6(6) . .
C6 C5 C10 119.0(6) . .
C10 C5 C4 119.4(6) . .
C5 C6 H6 120.3 . .
C5 C6 C7 119.5(8) . .
C7 C6 H6 120.3 . .
C6 C7 H7 120.0 . .
C8 C7 C6 120.0(8) . .
C8 C7 H7 120.0 . .
C7 C8 H8 119.4 . .
C7 C8 C9 121.2(8) . .
C9 C8 H8 119.4 . .
C8 C9 H9 120.6 . .
C8 C9 C10 118.8(8) . .
C10 C9 H9 120.6 . .
C5 C10 H10 119.3 . .
C9 C10 C5 121.5(7) . .
C9 C10 H10 119.3 . .
C12 C11 C1 122.3(5) . .
C16 C11 C1 118.9(5) . .
C16 C11 C12 118.8(6) . .
C11 C12 H12 119.8 . .
C11 C12 C13 120.5(6) . .
C13 C12 H12 119.8 . .
C12 C13 H13 120.3 . .
C14 C13 C12 119.4(6) . .
C14 C13 H13 120.3 . .
C13 C14 Cl1 120.1(6) . .
C13 C14 C15 121.8(6) . .
C15 C14 Cl1 118.2(6) . .
C14 C15 H15 120.7 . .
C14 C15 C16 118.7(6) . .
C16 C15 H15 120.7 . .
C11 C16 C15 120.8(6) . .
C11 C16 H16 119.6 . .
C15 C16 H16 119.6 . .
C22 C21 C2 124.7(5) . .
C26 C21 C2 117.1(5) . .
C26 C21 C22 118.1(5) . .
C21 C22 H22 119.8 . .
C23 C22 C21 120.3(5) . .
C23 C22 H22 119.8 . .
C22 C23 H23 119.8 . .
C22 C23 C24 120.3(5) . .
C24 C23 H23 119.8 . .
C23 C24 O3 116.3(4) . .
C23 C24 C25 120.6(5) . .
C25 C24 O3 123.1(5) . .
C24 C25 H25 120.7 . .
C26 C25 C24 118.6(5) . .
C26 C25 H25 120.7 . .
C21 C26 H26 119.0 . .
C25 C26 C21 122.0(5) . .
C25 C26 H26 119.0 . .
O3 C27 H27A 109.5 . .
O3 C27 H27B 109.5 . .
O3 C27 H27C 109.5 . .
H27A C27 H27B 109.5 . .
H27A C27 H27C 109.5 . .
H27B C27 H27C 109.5 . .
C31 O4 H4 109.5 . .
C54 O6 C57 117.0(6) . .
O4 C31 C32 107.1(5) . .
O4 C31 C33 109.6(5) . .
O4 C31 C41 108.6(5) . .
C33 C31 C32 107.8(5) . .
C33 C31 C41 114.3(5) . .
C41 C31 C32 109.2(4) . .
O5 C32 C31 116.8(5) . .
O5 C32 C51 121.8(5) . .
C51 C32 C31 121.4(5) . .
C34 C33 C31 174.1(7) . .
C33 C34 C35 176.5(7) . .
C36 C35 C34 120.7(4) . .
C36 C35 C40 120.0 . .
C40 C35 C34 119.3(4) . .
C35 C36 H36 120.0 . .
C35 C36 C37 120.0 . .
C37 C36 H36 120.0 . .
C36 C37 H37 120.0 . .
C38 C37 C36 120.0 . .
C38 C37 H37 120.0 . .
C37 C38 H38 120.0 . .
C37 C38 C39 120.0 . .
C39 C38 H38 120.0 . .
C38 C39 H39 120.0 . .
C38 C39 C40 120.0 . .
C40 C39 H39 120.0 . .
C35 C40 H40 120.0 . .
C39 C40 C35 120.0 . .
C39 C40 H40 120.0 . .
C42 C41 C31 123.9(5) . .
C42 C41 C46 117.5(6) . .
C46 C41 C31 118.6(5) . .
C41 C42 H42 119.3 . .
C43 C42 C41 121.5(6) . .
C43 C42 H42 119.3 . .
C42 C43 H43 121.1 . .
C44 C43 C42 117.7(7) . .
C44 C43 H43 121.1 . .
C43 C44 Cl2 118.4(7) . .
C45 C44 Cl2 118.4(7) . .
C45 C44 C43 123.2(7) . .
C44 C45 H45 121.1 . .
C46 C45 C44 117.8(7) . .
C46 C45 H45 121.1 . .
C41 C46 H46 118.8 . .
C45 C46 C41 122.3(6) . .
C45 C46 H46 118.8 . .
C52 C51 C32 116.7(5) . .
C56 C51 C32 125.1(5) . .
C56 C51 C52 118.2(5) . .
C51 C52 H52 119.0 . .
C53 C52 C51 122.0(5) . .
C53 C52 H52 119.0 . .
C52 C53 H53 120.3 . .
C52 C53 C54 119.5(6) . .
C54 C53 H53 120.3 . .
C53 C54 O6 124.3(6) . .
C53 C54 C55 120.2(6) . .
C55 C54 O6 115.5(6) . .
C54 C55 H55 119.8 . .
C54 C55 C56 120.5(6) . .
C56 C55 H55 119.8 . .
C51 C56 C55 119.7(6) . .
C51 C56 H56 120.2 . .
C55 C56 H56 120.2 . .
O6 C57 H57A 109.5 . .
O6 C57 H57B 109.5 . .
O6 C57 H57C 109.5 . .
H57A C57 H57B 109.5 . .
H57A C57 H57C 109.5 . .
H57B C57 H57C 109.5 . .

loop_
_geom_bond_atom_site_label_1
_geom_bond_atom_site_label_2
_geom_bond_distance
_geom_bond_site_symmetry_2
Cl1 C14 1.733(7) .
O1 H1 0.8200 .
O1 C1 1.418(7) .
O2 C2 1.207(6) .
O3 C24 1.382(7) .
O3 C27 1.430(7) .
C1 C2 1.563(7) .
C1 C3 1.466(9) .
C1 C11 1.532(8) .
C2 C21 1.488(7) .
C3 C4 1.190(8) .
C4 C5 1.441(9) .
C5 C6 1.362(10) .
C5 C10 1.375(9) .
C6 H6 0.9300 .
C6 C7 1.405(11) .
C7 H7 0.9300 .
C7 C8 1.348(12) .
C8 H8 0.9300 .
C8 C9 1.360(12) .
C9 H9 0.9300 .
C9 C10 1.375(10) .
C10 H10 0.9300 .
C11 C12 1.383(8) .
C11 C16 1.377(8) .
C12 H12 0.9300 .
C12 C13 1.387(10) .
C13 H13 0.9300 .
C13 C14 1.360(10) .
C14 C15 1.361(10) .
C15 H15 0.9300 .
C15 C16 1.399(9) .
C16 H16 0.9300 .
C21 C22 1.392(7) .
C21 C26 1.384(7) .
C22 H22 0.9300 .
C22 C23 1.372(8) .
C23 H23 0.9300 .
C23 C24 1.377(7) .
C24 C25 1.379(7) .
C25 H25 0.9300 .
C25 C26 1.375(8) .
C26 H26 0.9300 .
C27 H27A 0.9600 .
C27 H27B 0.9600 .
C27 H27C 0.9600 .
Cl2 C44 1.755(8) .
O4 H4 0.8200 .
O4 C31 1.418(7) .
O5 C32 1.204(6) .
O6 C54 1.378(8) .
O6 C57 1.421(10) .
C31 C32 1.568(8) .
C31 C33 1.472(9) .
C31 C41 1.514(9) .
C32 C51 1.490(8) .
C33 C34 1.163(9) .
C34 C35 1.460(8) .
C35 C36 1.3900 .
C35 C40 1.3900 .
C36 H36 0.9300 .
C36 C37 1.3900 .
C37 H37 0.9300 .
C37 C38 1.3900 .
C38 H38 0.9300 .
C38 C39 1.3900 .
C39 H39 0.9300 .
C39 C40 1.3900 .
C40 H40 0.9300 .
C41 C42 1.388(8) .
C41 C46 1.393(9) .
C42 H42 0.9300 .
C42 C43 1.381(10) .
C43 H43 0.9300 .
C43 C44 1.370(11) .
C44 C45 1.367(11) .
C45 H45 0.9300 .
C45 C46 1.362(10) .
C46 H46 0.9300 .
C51 C52 1.384(8) .
C51 C56 1.379(8) .
C52 H52 0.9300 .
C52 C53 1.361(8) .
C53 H53 0.9300 .
C53 C54 1.366(9) .
C54 C55 1.366(9) .
C55 H55 0.9300 .
C55 C56 1.390(9) .
C56 H56 0.9300 .
C57 H57A 0.9600 .
C57 H57B 0.9600 .
C57 H57C 0.9600 .

loop_
_cod_changelog_entry_id
_cod_changelog_entry_author
_cod_changelog_entry_date
_cod_changelog_entry_text
1 'Vaitkus, Antanas' 2023-12-06T16:00:00+02:00
;
 Changed the values of multiple data items from '..' to '.'.
;

loop_
_exptl_oxdiff_crystal_face_indexfrac_h
_exptl_oxdiff_crystal_face_indexfrac_k
_exptl_oxdiff_crystal_face_indexfrac_l
_exptl_oxdiff_crystal_face_x
_exptl_oxdiff_crystal_face_y
_exptl_oxdiff_crystal_face_z
-5.0000 -0.0000 2.0000 -0.0815 -0.1495 -0.0307
-0.0000 0.0000 1.0000 -0.0285 0.0155 0.0143
0.0000 -0.0000 -1.0000 0.0285 -0.0155 -0.0143
1.0000 5.0000 -5.0000 0.0464 0.0824 -0.3942
-1.0000 -5.0000 5.0000 -0.0464 -0.0824 0.3942
5.0000 0.0000 -2.0000 0.0815 0.1495 0.0307
